data_9003062
loop_
_publ_author_name
'Camara, F.'
'Carpenter, M. A.'
'Domeneghetti, M. C.'
'Tazzoli, V.'

_publ_section_title
;
 Coupling between non-convergent ordering and transition temperature
 in the C2/c - P2_1/c phase transition in pigeonite
 Sample: BTS-308 n.17-5, after heating at 850 deg C
;
_journal_name_full 'American Mineralogist'
_journal_page_first 1115
_journal_page_last 1128
_journal_volume 88
_journal_year 2003
_chemical_compound_source 'Parana, Brazil'
_chemical_formula_sum 'Ca0.179 Fe0.85 Mg0.921 Mn0.027 O6 Si2'
_chemical_name_mineral Pigeonite
_space_group_IT_number 14
_symmetry_space_group_name_Hall '-P 2ybc'
_symmetry_space_group_name_H-M 'P 1 21/c 1'
_cell_angle_alpha 90
_cell_angle_beta 108.49
_cell_angle_gamma 90
_cell_length_a 9.711
_cell_length_b 8.944
_cell_length_c 5.249
_cell_formula_units_Z 4
_cell_volume 432.369
_database_code_amcsd 0003151
_exptl_crystal_density_diffrn 3.544
_exptl_crystal_thermal_history 'after heating at 850 deg C'
_cod_original_formula_sum 'O6 Si2 Mg.921 Fe.85 Mn.027 Ca.179'
_cod_database_code 9003062

loop_
_space_group_symop_operation_xyz
x,y,z
x,1/2-y,1/2+z
-x,1/2+y,1/2-z
-x,-y,-z

loop_
_atom_site_aniso_label
_atom_site_aniso_U_11
_atom_site_aniso_U_22
_atom_site_aniso_U_33
_atom_site_aniso_U_12
_atom_site_aniso_U_13
_atom_site_aniso_U_23
O1A 0.00700 0.00900 0.00900 0.00100 0.00200 0.00000
O1b 0.00700 0.00900 0.00900 0.00000 0.00200 -0.00100
O2A 0.01300 0.00700 0.01200 -0.00300 0.00700 -0.00100
O2B 0.01300 0.01100 0.02100 -0.00400 0.01000 -0.00600
O3A 0.00700 0.01800 0.01600 -0.00200 0.00300 -0.00900
O3B 0.00900 0.01600 0.01200 0.00100 0.00300 0.00600
SiA 0.00500 0.00600 0.00800 -0.00100 0.00300 -0.00100
SiB 0.00600 0.00600 0.00700 -0.00100 0.00300 -0.00100
MgM1 0.00700 0.00600 0.00600 0.00000 0.00200 0.00000
FeM1 0.00700 0.00600 0.00600 0.00000 0.00200 0.00000
MnM1 0.00700 0.00600 0.00600 0.00000 0.00200 0.00000
CaM2 0.01000 0.01600 0.00700 0.00200 0.00100 0.00300
MgM2 0.01000 0.01600 0.00700 0.00200 0.00100 0.00300
FeM2 0.01000 0.01600 0.00700 0.00200 0.00100 0.00300
MnM2 0.01000 0.01600 0.00700 0.00200 0.00100 0.00300

loop_
_atom_site_label
_atom_site_fract_x
_atom_site_fract_y
_atom_site_fract_z
_atom_site_occupancy
_atom_site_U_iso_or_equiv
O1A -0.13240 0.33850 0.17100 1.00000 0.00800
O1b 0.37380 0.83710 0.13340 1.00000 0.00800
O2A 0.12160 0.49950 0.33070 1.00000 0.01000
O2B 0.62870 0.98750 0.37290 1.00000 0.01400
O3A 0.10410 0.23690 0.08020 1.00000 0.01400
O3B 0.60470 0.70890 0.48000 1.00000 0.01200
SiA 0.04260 0.34040 0.27830 1.00000 0.00600
SiB 0.54970 0.83720 0.23790 1.00000 0.00600
MgM1 0.25040 0.65450 0.23040 0.69000 0.00700
FeM1 0.25040 0.65450 0.23040 0.27840 0.00700
MnM1 0.25040 0.65450 0.23040 0.00870 0.00700
CaM2 0.25540 0.01910 0.22820 0.17870 0.01100
MgM2 0.25540 0.01910 0.22820 0.23100 0.01100
FeM2 0.25540 0.01910 0.22820 0.57200 0.01100
MnM2 0.25540 0.01910 0.22820 0.01830 0.01100

loop_
_cod_related_entry_id
_cod_related_entry_database
_cod_related_entry_code
1 AMCSD 0003151
